data_4341812
loop_
_publ_author_name
'Chen, Xiang-Yi'
'Wei, Rong-Jia'
'Zheng, Lan-Sun'
'Tao, Jun'

_publ_section_title
;
 Valence Tautomeric Transitions of Three One-Dimensional Cobalt Complexes.
;
_journal_name_full 'Inorganic chemistry'
_journal_page_first 141125084744006
_journal_paper_doi 10.1021/ic502471v
_journal_year 2014
_chemical_formula_moiety 'C38 H48 Co N4 O4, 2(C2 H3 N), 2(H2 O)'
_chemical_formula_sum 'C42 H58 Co N6 O6'
_chemical_formula_weight 801.87
_space_group_crystal_system triclinic
_space_group_IT_number 2
_space_group_name_Hall '-P 1'
_space_group_name_H-M_alt 'P -1'
_symmetry_space_group_name_Hall '-P 1'
_symmetry_space_group_name_H-M 'P -1'
_atom_sites_solution_hydrogens geom
_atom_sites_solution_primary iterative
_atom_sites_solution_secondary difmap
_cell_angle_alpha 103.208(5)
_cell_angle_beta 96.996(6)
_cell_angle_gamma 100.004(5)
_cell_formula_units_Z 1
_cell_length_a 8.6043(6)
_cell_length_b 11.1246(5)
_cell_length_c 11.7325(8)
_cell_measurement_reflns_used 2325
_cell_measurement_temperature 300(2)
_cell_measurement_theta_max 65.0835
_cell_measurement_theta_min 4.9312
_cell_volume 1061.31(12)
_computing_cell_refinement
;
CrysAlisPro, Agilent Technologies,
Version 1.171.36.32 (release 02-08-2013 CrysAlis171 .NET)
(compiled Aug  2 2013,16:46:58)
;
_computing_data_collection
;
CrysAlisPro, Agilent Technologies,
Version 1.171.36.32 (release 02-08-2013 CrysAlis171 .NET)
(compiled Aug  2 2013,16:46:58)
;
_computing_data_reduction
;
CrysAlisPro, Agilent Technologies,
Version 1.171.36.32 (release 02-08-2013 CrysAlis171 .NET)
(compiled Aug  2 2013,16:46:58)
;
_computing_molecular_graphics
;
O. V. Dolomanov, L. J. Bourhis, R. J. Gildea, J. A. K. Howard and H. Puschmann,
OLEX2: a complete structure solution, refinement and analysis program.
J. Appl. Cryst. (2009). 42, 339-341.
;
_computing_publication_material
;
O. V. Dolomanov, L. J. Bourhis, R. J. Gildea, J. A. K. Howard and H. Puschmann,
OLEX2: a complete structure solution, refinement and analysis program.
J. Appl. Cryst. (2009). 42, 339-341.
;
_computing_structure_refinement
;
SHELXH, G.M. Sheldrick, Acta Cryst.
(2008). A64, 112-122
;
_computing_structure_solution 'J. Appl. Cryst. (2007) 40, 786-790'
_diffrn_ambient_temperature 300(2)
_diffrn_measured_fraction_theta_full 0.9985
_diffrn_measured_fraction_theta_max 0.9985
_diffrn_measurement_device_type 'SuperNova, Dual, Cu at zero, Atlas'
_diffrn_measurement_method '\w scans'
_diffrn_radiation_monochromator graphite
_diffrn_radiation_type 'Cu K\a'
_diffrn_radiation_wavelength 1.5418
_diffrn_reflns_av_R_equivalents 0.0543
_diffrn_reflns_av_unetI/netI 0.0614
_diffrn_reflns_limit_h_max 7
_diffrn_reflns_limit_h_min -10
_diffrn_reflns_limit_k_max 12
_diffrn_reflns_limit_k_min -13
_diffrn_reflns_limit_l_max 13
_diffrn_reflns_limit_l_min -13
_diffrn_reflns_number 6462
_diffrn_reflns_theta_full 66.88
_diffrn_reflns_theta_max 66.88
_diffrn_reflns_theta_min 3.93
_diffrn_source 'SuperNova (Cu) X-ray Source'
_diffrn_standards_decay_% 0
_diffrn_standards_interval_count 0
_diffrn_standards_interval_time 0
_diffrn_standards_number 0
_exptl_absorpt_coefficient_mu 3.588
_exptl_absorpt_correction_T_max 1.00000
_exptl_absorpt_correction_T_min 0.53301
_exptl_absorpt_correction_type multi-scan
_exptl_absorpt_process_details
;
CrysAlisPro, Agilent Technologies,
Version 1.171.36.32 (release 02-08-2013 CrysAlis171 .NET)
(compiled Aug  2 2013,16:46:58)
Empirical absorption correction using spherical harmonics,
 implemented in SCALE3 ABSPACK scaling algorithm.
;
_exptl_crystal_colour dark_green
_exptl_crystal_density_diffrn 1.255
_exptl_crystal_density_method 'not measured'
_exptl_crystal_description BLOCK
_exptl_crystal_F_000 427
_exptl_crystal_size_max 0.18
_exptl_crystal_size_mid 0.08
_exptl_crystal_size_min 0.07
_refine_diff_density_max 0.453
_refine_diff_density_min -0.492
_refine_diff_density_rms 0.067
_refine_ls_extinction_method none
_refine_ls_goodness_of_fit_ref 1.012
_refine_ls_hydrogen_treatment constr
_refine_ls_matrix_type full
_refine_ls_number_parameters 257
_refine_ls_number_reflns 3599
_refine_ls_number_restraints 0
_refine_ls_restrained_S_all 1.012
_refine_ls_R_factor_all 0.0755
_refine_ls_R_factor_gt 0.0616
_refine_ls_shift/su_max 0.000
_refine_ls_shift/su_mean 0.000
_refine_ls_structure_factor_coef Fsqd
_refine_ls_weighting_details 'calc w=1/[\s^2^(Fo^2^)+(0.1000P)^2^+0.0000P] where P=(Fo^2^+2Fc^2^)/3'
_refine_ls_weighting_scheme calc
_refine_ls_wR_factor_gt 0.1561
_refine_ls_wR_factor_ref 0.1704
_reflns_number_gt 2942
_reflns_number_total 3599
_reflns_threshold_expression >2sigma(I)
_cod_data_source_file ic502471v_si_002.cif
_cod_data_source_block 2Sat300K
_cod_original_cell_volume 1061.31(11)
_cod_database_code 4341812
_reflns_odcompleteness_completeness 99.85
_reflns_odcompleteness_iscentric 1
_reflns_odcompleteness_theta 61.08

loop_
_space_group_symop_id
_space_group_symop_operation_xyz
1 'x, y, z'
2 '-x, -y, -z'

loop_
_atom_site_label
_atom_site_type_symbol
_atom_site_fract_x
_atom_site_fract_y
_atom_site_fract_z
_atom_site_U_iso_or_equiv
_atom_site_adp_type
_atom_site_occupancy
_atom_site_symmetry_multiplicity
_atom_site_calc_flag
_atom_site_refinement_flags
Co1 Co 0.5000 0.0000 0.5000 0.0344(2) Uani 1 2 d S
O1 O 0.3989(2) 0.1027(2) 0.6053(2) 0.0380(5) Uani 1 1 d .
O2 O 0.6445(2) 0.00225(19) 0.6338(2) 0.0383(5) Uani 1 1 d .
O3 O 0.1604(9) 0.1680(8) 0.3650(9) 0.207(3) Uani 1 1 d .
N1 N 0.6377(3) 0.1519(2) 0.4821(3) 0.0383(6) Uani 1 1 d .
N2 N 0.9335(3) 0.4889(3) 0.4714(3) 0.0556(9) Uani 1 1 d .
N3 N 0.2998(10) 0.3869(7) 0.2750(9) 0.169(3) Uani 1 1 d .
C1 C 0.5786(4) 0.2503(3) 0.4626(3) 0.0448(8) Uani 1 1 d .
H1 H 0.4683 0.2440 0.4522 0.054 Uiso 1 1 calc R
C2 C 0.6747(4) 0.3599(3) 0.4573(4) 0.0512(9) Uani 1 1 d .
H2 H 0.6303 0.4264 0.4423 0.061 Uiso 1 1 calc R
C3 C 0.8367(4) 0.3701(3) 0.4743(3) 0.0468(9) Uani 1 1 d .
C4 C 0.8976(4) 0.2677(3) 0.4904(4) 0.0489(9) Uani 1 1 d .
H4 H 1.0073 0.2713 0.4989 0.059 Uiso 1 1 calc R
C5 C 0.7947(4) 0.1606(3) 0.4937(3) 0.0457(8) Uani 1 1 d .
H5 H 0.8363 0.0914 0.5045 0.055 Uiso 1 1 calc R
C6 C 0.4747(3) 0.1268(3) 0.7142(3) 0.0353(7) Uani 1 1 d .
C7 C 0.6098(3) 0.0735(3) 0.7307(3) 0.0361(7) Uani 1 1 d .
C8 C 0.7008(4) 0.0944(3) 0.8422(3) 0.0420(8) Uani 1 1 d .
H8 H 0.7906 0.0591 0.8504 0.050 Uiso 1 1 calc R
C9 C 0.6590(4) 0.1669(3) 0.9407(3) 0.0428(8) Uani 1 1 d .
C10 C 0.5228(4) 0.2191(3) 0.9235(3) 0.0455(8) Uani 1 1 d .
H10 H 0.4944 0.2683 0.9899 0.055 Uiso 1 1 calc R
C11 C 0.4285(4) 0.2024(3) 0.8147(3) 0.0408(8) Uani 1 1 d .
C12 C 0.7510(4) 0.1914(3) 1.0662(3) 0.0483(9) Uani 1 1 d .
C13 C 0.8206(7) 0.3320(5) 1.1150(5) 0.0944(19) Uani 1 1 d .
H13A H 0.8844 0.3615 1.0613 0.142 Uiso 1 1 calc R
H13B H 0.8862 0.3466 1.1911 0.142 Uiso 1 1 calc R
H13C H 0.7351 0.3768 1.1234 0.142 Uiso 1 1 calc R
C14 C 0.8898(6) 0.1219(6) 1.0688(5) 0.0923(18) Uani 1 1 d .
H14A H 0.8493 0.0331 1.0353 0.138 Uiso 1 1 calc R
H14B H 0.9412 0.1360 1.1495 0.138 Uiso 1 1 calc R
H14C H 0.9657 0.1531 1.0234 0.138 Uiso 1 1 calc R
C15 C 0.6428(6) 0.1464(6) 1.1468(4) 0.0812(15) Uani 1 1 d .
H15A H 0.5588 0.1930 1.1525 0.122 Uiso 1 1 calc R
H15B H 0.7039 0.1594 1.2243 0.122 Uiso 1 1 calc R
H15C H 0.5970 0.0581 1.1148 0.122 Uiso 1 1 calc R
C16 C 0.2824(4) 0.2598(4) 0.8000(4) 0.0501(9) Uani 1 1 d .
C17 C 0.2535(6) 0.3339(5) 0.9195(5) 0.0751(13) Uani 1 1 d .
H17A H 0.2358 0.2781 0.9704 0.113 Uiso 1 1 calc R
H17B H 0.1612 0.3699 0.9074 0.113 Uiso 1 1 calc R
H17C H 0.3454 0.4001 0.9559 0.113 Uiso 1 1 calc R
C18 C 0.1343(4) 0.1546(4) 0.7443(5) 0.0670(12) Uani 1 1 d .
H18A H 0.1477 0.1102 0.6669 0.100 Uiso 1 1 calc R
H18B H 0.0412 0.1908 0.7374 0.100 Uiso 1 1 calc R
H18C H 0.1213 0.0969 0.7937 0.100 Uiso 1 1 calc R
C19 C 0.3054(5) 0.3501(4) 0.7202(5) 0.0673(12) Uani 1 1 d .
H19A H 0.3953 0.4181 0.7569 0.101 Uiso 1 1 calc R
H19B H 0.2108 0.3837 0.7088 0.101 Uiso 1 1 calc R
H19C H 0.3246 0.3055 0.6447 0.101 Uiso 1 1 calc R
C20 C 0.2114(7) 0.5706(6) 0.2095(6) 0.0961(18) Uani 1 1 d .
H20A H 0.1517 0.5416 0.1302 0.144 Uiso 1 1 calc R
H20B H 0.3040 0.6337 0.2115 0.144 Uiso 1 1 calc R
H20C H 0.1453 0.6061 0.2627 0.144 Uiso 1 1 calc R
C21 C 0.2599(8) 0.4690(7) 0.2445(7) 0.101(2) Uani 1 1 d .

loop_
_atom_site_aniso_label
_atom_site_aniso_U_11
_atom_site_aniso_U_22
_atom_site_aniso_U_33
_atom_site_aniso_U_23
_atom_site_aniso_U_13
_atom_site_aniso_U_12
Co1 0.0352(4) 0.0281(4) 0.0333(4) 0.0062(3) 0.0041(3) -0.0075(3)
O1 0.0398(11) 0.0359(11) 0.0322(13) 0.0047(9) 0.0029(9) -0.0013(9)
O2 0.0385(10) 0.0347(11) 0.0385(14) 0.0068(10) 0.0072(9) 0.0021(9)
O3 0.185(6) 0.207(7) 0.251(9) 0.056(7) 0.044(6) 0.097(6)
N1 0.0370(13) 0.0334(14) 0.0384(17) 0.0080(12) 0.0045(11) -0.0067(11)
N2 0.0517(16) 0.0423(16) 0.063(2) 0.0191(15) 0.0004(15) -0.0164(14)
N3 0.177(7) 0.108(5) 0.210(9) 0.044(6) -0.007(6) 0.028(5)
C1 0.0425(17) 0.0342(17) 0.054(2) 0.0112(16) 0.0081(16) -0.0010(14)
C2 0.0495(19) 0.0373(18) 0.063(3) 0.0170(17) 0.0057(17) -0.0041(15)
C3 0.0478(18) 0.0362(18) 0.047(2) 0.0119(15) 0.0026(16) -0.0154(14)
C4 0.0360(16) 0.0435(19) 0.061(3) 0.0163(17) 0.0030(16) -0.0094(14)
C5 0.0387(16) 0.0411(18) 0.052(2) 0.0123(16) 0.0045(15) -0.0051(14)
C6 0.0376(15) 0.0283(15) 0.0339(19) 0.0041(13) 0.0071(13) -0.0052(12)
C7 0.0347(14) 0.0301(15) 0.0382(19) 0.0070(13) 0.0069(13) -0.0053(12)
C8 0.0400(16) 0.0402(18) 0.040(2) 0.0075(15) 0.0049(14) -0.0008(13)
C9 0.0456(17) 0.0391(17) 0.038(2) 0.0089(15) 0.0042(15) -0.0015(14)
C10 0.0496(18) 0.0443(18) 0.036(2) 0.0020(15) 0.0068(15) 0.0036(15)
C11 0.0420(16) 0.0380(17) 0.040(2) 0.0077(14) 0.0088(14) 0.0037(13)
C12 0.0527(19) 0.048(2) 0.037(2) 0.0069(16) 0.0014(16) 0.0026(16)
C13 0.118(4) 0.066(3) 0.068(4) 0.010(3) -0.032(3) -0.022(3)
C14 0.091(3) 0.131(5) 0.055(3) 0.017(3) -0.009(3) 0.048(3)
C15 0.081(3) 0.108(4) 0.049(3) 0.030(3) 0.006(2) -0.004(3)
C16 0.0500(19) 0.053(2) 0.049(2) 0.0118(17) 0.0112(17) 0.0157(16)
C17 0.077(3) 0.092(3) 0.062(3) 0.008(3) 0.020(2) 0.044(3)
C18 0.046(2) 0.079(3) 0.076(3) 0.020(2) 0.010(2) 0.012(2)
C19 0.077(3) 0.059(2) 0.078(3) 0.029(2) 0.018(2) 0.028(2)
C20 0.098(4) 0.085(4) 0.092(5) 0.016(3) 0.008(3) -0.002(3)
C21 0.098(4) 0.083(4) 0.100(5) 0.003(4) 0.007(4) -0.006(3)

loop_
_atom_type_symbol
_atom_type_description
_atom_type_scat_dispersion_real
_atom_type_scat_dispersion_imag
_atom_type_scat_source
C C 0.0181 0.0091 'International Tables Vol C Tables 4.2.6.8 and 6.1.1.4'
H H 0.0000 0.0000 'International Tables Vol C Tables 4.2.6.8 and 6.1.1.4'
Co Co -2.3653 3.6143 'International Tables Vol C Tables 4.2.6.8 and 6.1.1.4'
N N 0.0311 0.0180 'International Tables Vol C Tables 4.2.6.8 and 6.1.1.4'
O O 0.0492 0.0322 'International Tables Vol C Tables 4.2.6.8 and 6.1.1.4'

loop_
_geom_angle_atom_site_label_1
_geom_angle_atom_site_label_2
_geom_angle_atom_site_label_3
_geom_angle
_geom_angle_site_symmetry_1
_geom_angle_site_symmetry_3
O1 Co1 O1 180.00(12) . 2_656
O1 Co1 N1 89.41(10) . .
O1 Co1 N1 90.59(10) 2_656 .
O1 Co1 N1 90.59(10) . 2_656
O1 Co1 N1 89.41(10) 2_656 2_656
O2 Co1 O1 93.35(9) . 2_656
O2 Co1 O1 93.35(9) 2_656 .
O2 Co1 O1 86.65(9) . .
O2 Co1 O1 86.65(9) 2_656 2_656
O2 Co1 O2 180.0 . 2_656
O2 Co1 N1 89.76(10) 2_656 2_656
O2 Co1 N1 90.24(10) 2_656 .
O2 Co1 N1 89.76(10) . .
O2 Co1 N1 90.24(10) . 2_656
N1 Co1 N1 180.0 . 2_656
C6 O1 Co1 110.34(19) . .
C7 O2 Co1 110.20(19) . .
C1 N1 Co1 121.8(2) . .
C5 N1 Co1 119.7(2) . .
C5 N1 C1 118.4(3) . .
N2 N2 C3 113.4(4) 2_766 .
N1 C1 C2 122.3(3) . .
C3 C2 C1 119.0(4) . .
C2 C3 N2 117.0(3) . .
C2 C3 C4 118.9(3) . .
C4 C3 N2 124.1(3) . .
C5 C4 C3 119.1(3) . .
N1 C5 C4 122.3(3) . .
O1 C6 C7 116.7(3) . .
O1 C6 C11 124.2(3) . .
C7 C6 C11 119.2(3) . .
O2 C7 C6 116.1(3) . .
O2 C7 C8 122.3(3) . .
C8 C7 C6 121.6(3) . .
C9 C8 C7 120.5(3) . .
C8 C9 C10 117.6(3) . .
C8 C9 C12 123.3(3) . .
C10 C9 C12 119.1(3) . .
C11 C10 C9 124.5(3) . .
C6 C11 C16 120.4(3) . .
C10 C11 C6 116.7(3) . .
C10 C11 C16 122.9(3) . .
C9 C12 C14 111.9(4) . .
C13 C12 C9 109.5(3) . .
C13 C12 C14 107.9(4) . .
C15 C12 C9 110.8(3) . .
C15 C12 C13 109.6(4) . .
C15 C12 C14 107.1(4) . .
C11 C16 C17 111.3(3) . .
C11 C16 C18 109.5(3) . .
C11 C16 C19 109.9(3) . .
C17 C16 C18 108.4(3) . .
C17 C16 C19 108.2(4) . .
C19 C16 C18 109.6(4) . .
N3 C21 C20 178.9(9) . .

loop_
_geom_bond_atom_site_label_1
_geom_bond_atom_site_label_2
_geom_bond_distance
_geom_bond_site_symmetry_2
Co1 O1 1.884(2) 2_656
Co1 O1 1.884(2) .
Co1 O2 1.873(2) .
Co1 O2 1.873(2) 2_656
Co1 N1 1.957(2) 2_656
Co1 N1 1.957(2) .
O1 C6 1.307(4) .
O2 C7 1.327(4) .
N1 C1 1.338(4) .
N1 C5 1.326(4) .
N2 N2 1.208(6) 2_766
N2 C3 1.445(4) .
N3 C21 1.144(9) .
C1 C2 1.367(5) .
C2 C3 1.365(5) .
C3 C4 1.375(5) .
C4 C5 1.367(5) .
C6 C7 1.406(5) .
C6 C11 1.426(5) .
C7 C8 1.388(5) .
C8 C9 1.375(5) .
C9 C10 1.409(5) .
C9 C12 1.525(5) .
C10 C11 1.381(5) .
C11 C16 1.515(5) .
C12 C13 1.522(6) .
C12 C14 1.532(6) .
C12 C15 1.510(6) .
C16 C17 1.527(6) .
C16 C18 1.533(6) .
C16 C19 1.527(6) .
C20 C21 1.398(10) .
